data_4133484
loop_
_publ_author_name
'Tao, Zhonglin'
'Robb, Kevin A.'
'Panger, Jesse L.'
'Denmark, Scott E.'

_publ_section_title
;
 Enantioselective, Lewis Base-Catalyzed Carbosulfenylation of
 Alkenylboronates by 1,2-Boronate Migration.
;
_journal_issue 46
_journal_name_full 'Journal of the American Chemical Society'
_journal_page_first 15621
_journal_page_last 15625
_journal_paper_doi 10.1021/jacs.8b10288
_journal_volume 140
_journal_year 2018
_chemical_absolute_configuration ad
_chemical_formula_moiety 'C30 H37 B O2 S'
_chemical_formula_sum 'C30 H37 B O2 S'
_chemical_formula_weight 472.52
_chemical_name_systematic
2-((1S,2S)-1-(2,6-dimethylphenyl)-4-phenyl-2-(phenylthio)butyl)-4,4,5,5-tetramethyl-1,3,2-dioxaborolane
_space_group_crystal_system orthorhombic
_space_group_IT_number 19
_space_group_name_Hall 'P 2ac 2ab'
_space_group_name_H-M_alt 'P 21 21 21'
_symmetry_Int_Tables_number 19
_atom_sites_solution_primary iterative
_audit_creation_date 2018-07-11
_audit_creation_method
;
Olex2 1.2
(compiled 2018.04.18 svn.r3501 for OlexSys, GUI svn.r5488)
;
_cell_angle_alpha 90
_cell_angle_beta 90
_cell_angle_gamma 90
_cell_formula_units_Z 4
_cell_length_a 9.5200(2)
_cell_length_b 13.4283(4)
_cell_length_c 20.6016(6)
_cell_measurement_reflns_used 29296
_cell_measurement_temperature 100
_cell_measurement_theta_max 28.30
_cell_measurement_theta_min 2.36
_cell_volume 2633.66(12)
_computing_cell_refinement 'SAINT v8.37A (Bruker, 2015)'
_computing_data_reduction 'SAINT v8.37A (Bruker, 2015)'
_computing_molecular_graphics 'Olex2 (Dolomanov et al., 2009)'
_computing_publication_material 'Olex2 (Dolomanov et al., 2009)'
_computing_structure_refinement 'olex2.refine (Bourhis et al., 2015)'
_computing_structure_solution 'olex2.solve (Bourhis et al., 2015)'
_diffrn_ambient_temperature 99.98
_diffrn_measured_fraction_theta_full 0.9977
_diffrn_measured_fraction_theta_max 0.9974
_diffrn_measurement_device_type 'Bruker APEX-II CCD'
_diffrn_measurement_method '\f and \w scans'
_diffrn_radiation_type 'Mo K\a'
_diffrn_radiation_wavelength 0.71073
_diffrn_reflns_av_R_equivalents 0.0436
_diffrn_reflns_av_unetI/netI 0.0232
_diffrn_reflns_limit_h_max 12
_diffrn_reflns_limit_h_min -12
_diffrn_reflns_limit_k_max 17
_diffrn_reflns_limit_k_min -17
_diffrn_reflns_limit_l_max 27
_diffrn_reflns_limit_l_min -27
_diffrn_reflns_number 49437
_diffrn_reflns_theta_full 28.2994
_diffrn_reflns_theta_max 28.30
_diffrn_reflns_theta_min 2.36
_diffrn_standards_number 0
_exptl_absorpt_coefficient_mu 0.148
_exptl_absorpt_correction_T_max 0.7457
_exptl_absorpt_correction_T_min 0.6996
_exptl_absorpt_correction_type multi-scan
_exptl_absorpt_process_details
'SADABS-2016/2 (Bruker,2016/2) was used for absorption correction. wR2(int) was 0.1291 before and 0.0565 after correction. The Ratio of minimum to maximum transmission is 0.9382. The \l/2 correction factor is Not present.'
_exptl_crystal_colour 'clear colourless'
_exptl_crystal_colour_lustre clear
_exptl_crystal_colour_primary colourless
_exptl_crystal_density_diffrn 1.1916
_exptl_crystal_description block
_exptl_crystal_F_000 1016.8973
_exptl_crystal_recrystallization_method 'Hexane/Diethyl ether'
_exptl_crystal_size_max 0.505
_exptl_crystal_size_mid 0.371
_exptl_crystal_size_min 0.258
_refine_diff_density_max 0.2864
_refine_diff_density_min -0.1977
_refine_diff_density_rms 0.0418
_refine_ls_abs_structure_details 'Flack, H. D. (1983). Acta Cryst. A39, 876-881.'
_refine_ls_abs_structure_Flack -0.00(5)
_refine_ls_d_res_high 0.7496
_refine_ls_d_res_low 8.6419
_refine_ls_extinction_expression Fc^*^=kFc[1+0.001xFc^2^\l^3^/sin(2\q)]^-1/4^
_refine_ls_goodness_of_fit_ref 1.0408
_refine_ls_hydrogen_treatment constr
_refine_ls_matrix_type full
_refine_ls_number_constraints 60
_refine_ls_number_parameters 314
_refine_ls_number_reflns 6522
_refine_ls_number_restraints 0
_refine_ls_restrained_S_all 1.0408
_refine_ls_R_factor_all 0.0337
_refine_ls_R_factor_gt 0.0306
_refine_ls_shift/su_max 0.0001
_refine_ls_shift/su_mean 0.0000
_refine_ls_structure_factor_coef Fsqd
_refine_ls_weighting_details 'w=1/[\s^2^(Fo^2^)+(0.0309P)^2^+0.8477P] where P=(Fo^2^+2Fc^2^)/3'
_refine_ls_weighting_scheme calc
_refine_ls_wR_factor_gt 0.0715
_refine_ls_wR_factor_ref 0.0733
_reflns_Friedel_coverage 0.997
_reflns_limit_h_max 12
_reflns_limit_h_min -12
_reflns_limit_k_max 17
_reflns_limit_k_min -17
_reflns_limit_l_max 27
_reflns_limit_l_min -27
_reflns_number_gt 6203
_reflns_number_total 6522
_reflns_threshold_expression I>=2u(I)
_cod_data_source_file ja8b10288_si_002.cif
_cod_data_source_block mo_DD48M_0m
_cod_original_sg_symbol_Hall ' P 2ac 2ab'
_cod_database_code 4133484
_olex2_refinement_description
;
1. Fixed Uiso
 At 1.2 times of:
  All C(H) groups, All C(H,H) groups
 At 1.5 times of:
  All C(H,H,H) groups
2.a Ternary CH refined with riding coordinates:
 C9(H9), C10(H10)
2.b Secondary CH2 refined with riding coordinates:
 C7(H7a,H7b), C8(H8a,H8b)
2.c Aromatic/amide H refined with riding coordinates:
 C1(H1), C2(H2), C3(H3), C4(H4), C5(H5), C16(H16), C17(H17), C18(H18),
 C20(H20), C21(H21), C22(H22), C23(H23), C24(H24)
2.d Idealised Me refined as rotating group:
 C14(H14a,H14b,H14c), C15(H15a,H15b,H15c), C26(H26a,H26b,H26c), C27(H27a,H27b,
 H27c), C29(H29a,H29b,H29c), C30(H30a,H30b,H30c)
;
_olex2_exptl_crystal_mounting_method
'The data crystal was mounted using Paratone oil to a 0.3 mm cryo-loop with the (-2,1,0) scattering planes roughyl normal to the spindle axis'
_olex2_submission_special_instructions 'No special instructions were received'

loop_
_space_group_symop_id
_space_group_symop_operation_xyz
1 x,y,z
2 x+1/2,-y+1/2,-z
3 -x,y+1/2,-z+1/2
4 -x+1/2,-y,z+1/2

loop_
_atom_site_label
_atom_site_type_symbol
_atom_site_fract_x
_atom_site_fract_y
_atom_site_fract_z
_atom_site_U_iso_or_equiv
_atom_site_adp_type
_atom_site_occupancy
_atom_site_refinement_flags_posn
S1 S 0.37901(4) 0.65733(2) 0.510290(15) 0.01819(8) Uani 1.000000 .
O1 O 0.23720(9) 0.50566(7) 0.63213(5) 0.0178(2) Uani 1.000000 .
O2 O 0.26085(9) 0.65401(7) 0.68593(4) 0.01567(18) Uani 1.000000 .
C1 C 0.68061(15) 0.25499(11) 0.43328(7) 0.0222(3) Uani 1.000000 .
H1 H 0.67861(15) 0.18487(11) 0.42727(7) 0.0267(3) Uiso 1.000000 R
C2 C 0.79399(15) 0.29997(12) 0.46412(7) 0.0249(3) Uani 1.000000 .
H2 H 0.87002(15) 0.26046(12) 0.47923(7) 0.0299(4) Uiso 1.000000 R
C3 C 0.57054(15) 0.31367(10) 0.41143(7) 0.0196(3) Uani 1.000000 .
H3 H 0.49225(15) 0.28347(10) 0.39069(7) 0.0235(3) Uiso 1.000000 R
C4 C 0.79636(14) 0.40235(11) 0.47285(6) 0.0223(3) Uani 1.000000 .
H4 H 0.87379(14) 0.43219(11) 0.49448(6) 0.0268(4) Uiso 1.000000 R
C5 C 0.57389(14) 0.41639(10) 0.41964(6) 0.0184(3) Uani 1.000000 .
H5 H 0.49811(14) 0.45574(10) 0.40407(6) 0.0221(3) Uiso 1.000000 R
C6 C 0.68678(14) 0.46234(10) 0.45037(6) 0.0175(3) Uani 1.000000 .
C7 C 0.69006(16) 0.57360(10) 0.46128(6) 0.0218(3) Uani 1.000000 .
H7a H 0.78459(16) 0.59923(10) 0.45024(6) 0.0262(3) Uiso 1.000000 R
H7b H 0.62146(16) 0.60587(10) 0.43193(6) 0.0262(3) Uiso 1.000000 R
C8 C 0.65522(13) 0.60158(10) 0.53187(6) 0.0166(3) Uani 1.000000 .
H8a H 0.72178(13) 0.56677(10) 0.56099(6) 0.0199(3) Uiso 1.000000 R
H8b H 0.67005(13) 0.67404(10) 0.53747(6) 0.0199(3) Uiso 1.000000 R
C9 C 0.50543(13) 0.57613(9) 0.55292(6) 0.0126(2) Uani 1.000000 .
H9 H 0.48508(13) 0.50505(9) 0.54191(6) 0.0151(3) Uiso 1.000000 R
C10 C 0.48308(12) 0.59231(9) 0.62662(6) 0.0117(2) Uani 1.000000 .
H10 H 0.50946(12) 0.66330(9) 0.63478(6) 0.0140(3) Uiso 1.000000 R
C11 C 0.57330(12) 0.53103(10) 0.67380(6) 0.0128(2) Uani 1.000000 .
C12 C 0.58838(12) 0.42669(10) 0.66956(6) 0.0151(2) Uani 1.000000 .
C13 C 0.63367(13) 0.58072(10) 0.72772(6) 0.0155(2) Uani 1.000000 .
C14 C 0.52427(14) 0.36410(9) 0.61617(7) 0.0189(3) Uani 1.000000 .
H14a H 0.5774(7) 0.3738(6) 0.57592(14) 0.0283(4) Uiso 1.000000 GR
H14b H 0.5275(10) 0.29369(12) 0.6286(2) 0.0283(4) Uiso 1.000000 GR
H14c H 0.4264(4) 0.3843(5) 0.6094(3) 0.0283(4) Uiso 1.000000 GR
C15 C 0.62111(16) 0.69221(10) 0.73714(6) 0.0209(3) Uani 1.000000 .
H15a H 0.6623(10) 0.71082(14) 0.7790(2) 0.0313(4) Uiso 1.000000 GR
H15b H 0.6711(9) 0.72661(10) 0.7021(3) 0.0313(4) Uiso 1.000000 GR
H15c H 0.52178(17) 0.71134(15) 0.7364(5) 0.0313(4) Uiso 1.000000 GR
C16 C 0.66380(13) 0.37535(11) 0.71756(7) 0.0203(3) Uani 1.000000 .
H16 H 0.67580(13) 0.30536(11) 0.71382(7) 0.0243(3) Uiso 1.000000 R
C17 C 0.70548(13) 0.52689(11) 0.77508(6) 0.0201(3) Uani 1.000000 .
H17 H 0.74440(13) 0.56092(11) 0.81129(6) 0.0241(3) Uiso 1.000000 R
C18 C 0.72103(14) 0.42472(12) 0.77025(7) 0.0231(3) Uani 1.000000 .
H18 H 0.77048(14) 0.38884(12) 0.80276(7) 0.0277(3) Uiso 1.000000 R
C19 C 0.27465(13) 0.57724(10) 0.46143(6) 0.0157(2) Uani 1.000000 .
C20 C 0.24599(14) 0.47803(11) 0.47566(7) 0.0210(3) Uani 1.000000 .
H20 H 0.28421(14) 0.44860(11) 0.51369(7) 0.0253(3) Uiso 1.000000 R
C21 C 0.21368(15) 0.61993(10) 0.40629(6) 0.0196(3) Uani 1.000000 .
H21 H 0.23336(15) 0.68733(10) 0.39561(6) 0.0236(3) Uiso 1.000000 R
C22 C 0.16154(15) 0.42156(11) 0.43446(7) 0.0233(3) Uani 1.000000 .
H22 H 0.14605(15) 0.35308(11) 0.44354(7) 0.0279(3) Uiso 1.000000 R
C23 C 0.12431(16) 0.56429(11) 0.36693(6) 0.0243(3) Uani 1.000000 .
H23 H 0.07980(16) 0.59474(11) 0.33074(6) 0.0292(3) Uiso 1.000000 R
C24 C 0.10009(15) 0.46452(12) 0.38041(7) 0.0246(3) Uani 1.000000 .
H24 H 0.04170(15) 0.42596(12) 0.35272(7) 0.0295(4) Uiso 1.000000 R
C25 C 0.10955(13) 0.51575(10) 0.67193(6) 0.0173(2) Uani 1.000000 .
C26 C -0.01545(14) 0.48278(11) 0.63209(7) 0.0239(3) Uani 1.000000 .
H26a H -0.0159(7) 0.5186(6) 0.5906(2) 0.0359(4) Uiso 1.000000 GR
H26b H -0.0092(6) 0.41101(19) 0.6240(5) 0.0359(4) Uiso 1.000000 GR
H26c H -0.10220(15) 0.4974(8) 0.6559(2) 0.0359(4) Uiso 1.000000 GR
C27 C 0.12852(17) 0.44748(11) 0.73029(8) 0.0283(3) Uani 1.000000 .
H27a H 0.1454(13) 0.3793(2) 0.71530(8) 0.0425(5) Uiso 1.000000 GR
H27b H 0.2089(8) 0.4702(6) 0.7561(3) 0.0425(5) Uiso 1.000000 GR
H27c H 0.0435(5) 0.4491(7) 0.7571(3) 0.0425(5) Uiso 1.000000 GR
C28 C 0.11140(13) 0.62884(9) 0.68967(6) 0.0164(2) Uani 1.000000 .
C29 C 0.03659(16) 0.69350(11) 0.63938(8) 0.0271(3) Uani 1.000000 .
H29a H 0.0534(10) 0.76393(11) 0.6491(3) 0.0406(5) Uiso 1.000000 GR
H29b H 0.0729(9) 0.6780(6) 0.59602(10) 0.0406(5) Uiso 1.000000 GR
H29c H -0.0645(2) 0.6800(6) 0.6407(4) 0.0406(5) Uiso 1.000000 GR
C30 C 0.05973(16) 0.65390(13) 0.75723(7) 0.0283(3) Uani 1.000000 .
H30a H 0.1188(8) 0.6203(7) 0.78943(7) 0.0424(5) Uiso 1.000000 GR
H30b H 0.0646(12) 0.72607(15) 0.7639(2) 0.0424(5) Uiso 1.000000 GR
H30c H -0.0377(4) 0.6316(8) 0.7621(2) 0.0424(5) Uiso 1.000000 GR
B1 B 0.32321(15) 0.58392(11) 0.64725(7) 0.0136(3) Uani 1.000000 .

loop_
_atom_site_aniso_label
_atom_site_aniso_U_11
_atom_site_aniso_U_22
_atom_site_aniso_U_33
_atom_site_aniso_U_12
_atom_site_aniso_U_13
_atom_site_aniso_U_23
S1 0.02331(15) 0.01365(14) 0.01761(14) -0.00035(12) -0.00727(12) 0.00146(11)
O1 0.0105(4) 0.0188(5) 0.0242(5) -0.0003(3) 0.0029(4) -0.0052(4)
O2 0.0108(4) 0.0171(4) 0.0191(4) -0.0016(4) 0.0028(3) -0.0042(4)
C1 0.0269(7) 0.0200(7) 0.0198(6) 0.0034(5) 0.0012(6) -0.0025(5)
C2 0.0218(7) 0.0299(7) 0.0231(7) 0.0105(6) -0.0033(6) -0.0061(6)
C3 0.0199(6) 0.0234(7) 0.0155(6) -0.0015(5) 0.0001(5) -0.0004(5)
C4 0.0172(6) 0.0312(8) 0.0186(6) -0.0005(5) 0.0016(5) -0.0087(5)
C5 0.0194(6) 0.0227(7) 0.0131(6) 0.0031(5) 0.0025(5) 0.0012(5)
C6 0.0217(6) 0.0200(7) 0.0109(5) -0.0007(5) 0.0069(5) -0.0017(5)
C7 0.0298(7) 0.0196(7) 0.0161(6) -0.0054(6) 0.0092(5) -0.0018(5)
C8 0.0171(6) 0.0178(6) 0.0148(6) -0.0039(5) 0.0038(5) -0.0031(5)
C9 0.0140(5) 0.0124(6) 0.0113(5) -0.0000(4) -0.0007(4) 0.0003(4)
C10 0.0117(5) 0.0126(5) 0.0108(5) -0.0003(4) -0.0008(4) -0.0011(4)
C11 0.0082(5) 0.0186(6) 0.0117(5) -0.0003(4) 0.0016(4) 0.0019(5)
C12 0.0113(5) 0.0178(6) 0.0162(6) -0.0002(4) 0.0025(4) 0.0028(5)
C13 0.0108(5) 0.0239(6) 0.0117(5) -0.0028(5) 0.0028(4) 0.0012(5)
C14 0.0207(6) 0.0129(6) 0.0230(6) 0.0008(5) 0.0008(5) 0.0004(5)
C15 0.0214(6) 0.0257(7) 0.0156(6) -0.0025(6) -0.0027(5) -0.0056(5)
C16 0.0147(6) 0.0206(7) 0.0254(7) 0.0006(5) 0.0025(5) 0.0090(5)
C17 0.0134(6) 0.0343(8) 0.0126(6) -0.0043(5) -0.0013(5) 0.0032(5)
C18 0.0144(6) 0.0345(8) 0.0204(6) 0.0011(6) -0.0013(5) 0.0131(6)
C19 0.0141(5) 0.0196(6) 0.0133(5) 0.0003(5) -0.0017(5) -0.0021(5)
C20 0.0211(6) 0.0236(7) 0.0184(6) -0.0056(5) -0.0069(5) 0.0038(5)
C21 0.0218(6) 0.0207(6) 0.0163(6) 0.0035(5) -0.0024(5) 0.0011(5)
C22 0.0223(7) 0.0236(7) 0.0238(7) -0.0073(5) -0.0057(5) 0.0023(6)
C23 0.0245(7) 0.0323(8) 0.0162(6) 0.0021(6) -0.0067(6) 0.0021(5)
C24 0.0200(7) 0.0346(8) 0.0192(6) -0.0056(6) -0.0057(5) -0.0030(6)
C25 0.0122(5) 0.0184(6) 0.0213(6) -0.0000(5) 0.0023(5) -0.0015(5)
C26 0.0137(6) 0.0262(7) 0.0319(8) -0.0025(5) 0.0006(5) -0.0090(6)
C27 0.0247(7) 0.0276(7) 0.0327(8) 0.0005(6) 0.0035(6) 0.0108(6)
C28 0.0100(5) 0.0181(6) 0.0212(6) -0.0010(5) 0.0033(5) -0.0022(5)
C29 0.0209(7) 0.0227(7) 0.0376(8) 0.0038(6) 0.0001(6) 0.0057(6)
C30 0.0226(7) 0.0332(8) 0.0290(7) -0.0040(6) 0.0092(6) -0.0089(7)
B1 0.0131(6) 0.0150(6) 0.0127(6) 0.0010(5) -0.0021(5) 0.0014(5)

loop_
_atom_type_symbol
_atom_type_scat_dispersion_real
_atom_type_scat_dispersion_imag
_atom_type_scat_Cromer_Mann_a1
_atom_type_scat_Cromer_Mann_a2
_atom_type_scat_Cromer_Mann_a3
_atom_type_scat_Cromer_Mann_a4
_atom_type_scat_Cromer_Mann_b1
_atom_type_scat_Cromer_Mann_b2
_atom_type_scat_Cromer_Mann_b3
_atom_type_scat_Cromer_Mann_b4
_atom_type_scat_Cromer_Mann_c
_atom_type_scat_source
_atom_type_scat_dispersion_source
H 0.00000 0.00000 0.49300 0.32291 0.14019 0.04081 10.51090 26.12570 3.14236 57.79970 0.0030380000826 'International Tables Volume C Table 6.1.1.4 (pp. 500-502)' 'Henke, Gullikson and Davis, At. Data and Nucl. Data Tables, 1993, 54, 2'
C 0.00347 0.00161 2.31000 1.02000 1.58860 0.86500 20.84390 10.20750 0.56870 51.65120 0.215599998832 'International Tables Volume C Table 6.1.1.4 (pp. 500-502)' 'Henke, Gullikson and Davis, At. Data and Nucl. Data Tables, 1993, 54, 2'
B 0.00141 0.00067 2.05450 1.33260 1.09790 0.70680 23.21850 1.02100 60.34980 0.14030 -0.193200007081 'International Tables Volume C Table 6.1.1.4 (pp. 500-502)' 'Henke, Gullikson and Davis, At. Data and Nucl. Data Tables, 1993, 54, 2'
S 0.12424 0.12443 6.90530 5.20340 1.43790 1.58630 1.46790 22.21510 0.25360 56.17200 0.866900026798 'International Tables Volume C Table 6.1.1.4 (pp. 500-502)' 'Henke, Gullikson and Davis, At. Data and Nucl. Data Tables, 1993, 54, 2'
O 0.01158 0.00611 3.04850 2.28680 1.54630 0.86700 13.27710 5.70110 0.32390 32.90890 0.250800013542 'International Tables Volume C Table 6.1.1.4 (pp. 500-502)' 'Henke, Gullikson and Davis, At. Data and Nucl. Data Tables, 1993, 54, 2'

loop_
_geom_angle_atom_site_label_1
_geom_angle_atom_site_label_2
_geom_angle_atom_site_label_3
_geom_angle
C19 S1 C9 106.05(6)
B1 O1 C25 107.25(10)
B1 O2 C28 107.06(10)
C2 C1 H1 120.39(8)
C3 C1 H1 120.39(8)
C3 C1 C2 119.23(13)
H2 C2 C1 119.91(8)
C4 C2 C1 120.17(13)
C4 C2 H2 119.91(9)
H3 C3 C1 119.76(8)
C5 C3 C1 120.47(13)
C5 C3 H3 119.76(8)
H4 C4 C2 119.45(9)
C6 C4 C2 121.10(13)
C6 C4 H4 119.45(8)
H5 C5 C3 119.56(8)
C6 C5 C3 120.87(13)
C6 C5 H5 119.56(8)
C5 C6 C4 118.15(12)
C7 C6 C4 120.36(13)
C7 C6 C5 121.47(13)
H7a C7 C6 109.17(7)
H7b C7 C6 109.17(8)
H7b C7 H7a 107.9
C8 C7 C6 112.19(11)
C8 C7 H7a 109.17(7)
C8 C7 H7b 109.17(8)
H8a C8 C7 108.64(8)
H8b C8 C7 108.64(7)
H8b C8 H8a 107.6
C9 C8 C7 114.49(11)
C9 C8 H8a 108.64(7)
C9 C8 H8b 108.64(7)
C8 C9 S1 109.94(8)
H9 C9 S1 109.25(4)
H9 C9 C8 109.25(7)
C10 C9 S1 107.10(8)
C10 C9 C8 112.01(10)
C10 C9 H9 109.25(6)
H10 C10 C9 105.31(6)
C11 C10 C9 117.94(10)
C11 C10 H10 105.31(6)
B1 C10 C9 112.64(10)
B1 C10 H10 105.31(7)
B1 C10 C11 109.23(9)
C12 C11 C10 123.34(11)
C13 C11 C10 118.06(11)
C13 C11 C12 118.34(11)
C14 C12 C11 123.75(11)
C16 C12 C11 119.75(12)
C16 C12 C14 116.48(12)
C15 C13 C11 122.26(12)
C17 C13 C11 120.22(12)
C17 C13 C15 117.50(12)
H14a C14 C12 109.5
H14b C14 C12 109.5
H14b C14 H14a 109.5
H14c C14 C12 109.5
H14c C14 H14a 109.5
H14c C14 H14b 109.5
H15a C15 C13 109.5
H15b C15 C13 109.5
H15b C15 H15a 109.5
H15c C15 C13 109.5
H15c C15 H15a 109.5
H15c C15 H15b 109.5
H16 C16 C12 119.37(8)
C18 C16 C12 121.26(13)
C18 C16 H16 119.37(8)
H17 C17 C13 119.45(8)
C18 C17 C13 121.09(13)
C18 C17 H17 119.45(8)
C17 C18 C16 119.31(12)
H18 C18 C16 120.35(8)
H18 C18 C17 120.35(8)
C20 C19 S1 124.75(10)
C21 C19 S1 116.36(10)
C21 C19 C20 118.84(12)
H20 C20 C19 119.80(7)
C22 C20 C19 120.39(13)
C22 C20 H20 119.80(8)
H21 C21 C19 119.78(8)
C23 C21 C19 120.43(13)
C23 C21 H21 119.78(8)
H22 C22 C20 119.76(8)
C24 C22 C20 120.48(14)
C24 C22 H22 119.76(9)
H23 C23 C21 119.90(8)
C24 C23 C21 120.20(12)
C24 C23 H23 119.90(8)
C23 C24 C22 119.56(13)
H24 C24 C22 120.22(9)
H24 C24 C23 120.22(8)
C26 C25 O1 108.69(10)
C27 C25 O1 106.64(10)
C27 C25 C26 110.22(12)
C28 C25 O1 102.16(10)
C28 C25 C26 114.87(11)
C28 C25 C27 113.53(11)
H26a C26 C25 109.5
H26b C26 C25 109.5
H26b C26 H26a 109.5
H26c C26 C25 109.5
H26c C26 H26a 109.5
H26c C26 H26b 109.5
H27a C27 C25 109.5
H27b C27 C25 109.5
H27b C27 H27a 109.5
H27c C27 C25 109.5
H27c C27 H27a 109.5
H27c C27 H27b 109.5
C25 C28 O2 102.89(10)
C29 C28 O2 106.62(10)
C29 C28 C25 112.87(11)
C30 C28 O2 108.22(11)
C30 C28 C25 115.31(11)
C30 C28 C29 110.22(12)
H29a C29 C28 109.5
H29b C29 C28 109.5
H29b C29 H29a 109.5
H29c C29 C28 109.5
H29c C29 H29a 109.5
H29c C29 H29b 109.5
H30a C30 C28 109.5
H30b C30 C28 109.5
H30b C30 H30a 109.5
H30c C30 C28 109.5
H30c C30 H30a 109.5
H30c C30 H30b 109.5
O2 B1 O1 113.65(11)
C10 B1 O1 124.65(11)
C10 B1 O2 121.60(11)

loop_
_geom_bond_atom_site_label_1
_geom_bond_atom_site_label_2
_geom_bond_distance
S1 C9 1.8462(12)
S1 C19 1.7767(13)
O1 C25 1.4722(15)
O1 B1 1.3681(17)
O2 C28 1.4644(15)
O2 B1 1.3687(16)
C1 H1 0.9500
C1 C2 1.390(2)
C1 C3 1.3863(19)
C2 H2 0.9500
C2 C4 1.387(2)
C3 H3 0.9500
C3 C5 1.3900(19)
C4 H4 0.9500
C4 C6 1.397(2)
C5 H5 0.9500
C5 C6 1.3916(19)
C6 C7 1.5111(18)
C7 H7a 0.9900
C7 H7b 0.9900
C7 C8 1.5381(17)
C8 H8a 0.9900
C8 H8b 0.9900
C8 C9 1.5291(16)
C9 H9 1.0000
C9 C10 1.5486(16)
C10 H10 1.0000
C10 C11 1.5360(16)
C10 B1 1.5842(18)
C11 C12 1.4111(17)
C11 C13 1.4176(17)
C12 C14 1.5128(18)
C12 C16 1.4031(18)
C13 C15 1.5143(19)
C13 C17 1.3935(18)
C14 H14a 0.9800
C14 H14b 0.9800
C14 H14c 0.9800
C15 H15a 0.9800
C15 H15b 0.9800
C15 H15c 0.9800
C16 H16 0.9500
C16 C18 1.384(2)
C17 H17 0.9500
C17 C18 1.384(2)
C18 H18 0.9500
C19 C20 1.3911(19)
C19 C21 1.3986(17)
C20 H20 0.9500
C20 C22 1.3934(19)
C21 H21 0.9500
C21 C23 1.3927(19)
C22 H22 0.9500
C22 C24 1.384(2)
C23 H23 0.9500
C23 C24 1.388(2)
C24 H24 0.9500
C25 C26 1.5120(18)
C25 C27 1.5227(19)
C25 C28 1.5620(18)
C26 H26a 0.9800
C26 H26b 0.9800
C26 H26c 0.9800
C27 H27a 0.9800
C27 H27b 0.9800
C27 H27c 0.9800
C28 C29 1.5279(19)
C28 C30 1.5141(19)
C29 H29a 0.9800
C29 H29b 0.9800
C29 H29c 0.9800
C30 H30a 0.9800
C30 H30b 0.9800
C30 H30c 0.9800
